data_1001388
loop_
_publ_author_name
'Riou, D'
'Labbe, Ph'
'Goreaud, M'

_publ_section_title
;
The diphosphate K Fe P~2~ O~7~: Structure and possibilities for
insertion in the host framework
;
_journal_coden_ASTM EJSCE5
_journal_name_full
;
European Journal of Solid State Inorganic Chemistry
;
_journal_page_first 215
_journal_page_last 229
_journal_volume 25
_journal_year 1988
_chemical_formula_structural 'K Fe P2 O7'
_chemical_formula_sum 'Fe K O7 P2'
_chemical_name_systematic 'Potassium iron(III) diphosphate'
_space_group_IT_number 14
_symmetry_cell_setting monoclinic
_symmetry_Int_Tables_number 14
_symmetry_space_group_name_Hall '-P 2ybc'
_symmetry_space_group_name_H-M 'P 1 21/c 1'
_cell_angle_alpha 90
_cell_angle_beta 106.498(9)
_cell_angle_gamma 90
_cell_formula_units_Z 4
_cell_length_a 7.3523(7)
_cell_length_b 9.9875(6)
_cell_length_c 8.1872(11)
_cell_volume 576.4
_refine_ls_R_factor_all 0.025
_cod_database_code 1001388

loop_
_symmetry_equiv_pos_as_xyz
x,y,z
-x,1/2+y,1/2-z
-x,-y,-z
x,1/2-y,1/2+z

loop_
_atom_site_aniso_label
_atom_site_aniso_U_11
_atom_site_aniso_U_12
_atom_site_aniso_U_13
_atom_site_aniso_U_22
_atom_site_aniso_U_23
_atom_site_aniso_U_33
K1 0.0200(2) 0.0022(2) 0.0026(2) 0.0235(2) 0.0005(2) 0.0189(2)
Fe1 0.0085(1) -0.0003(1) 0.00230(8) 0.00642(9) 0.0002(1) 0.0087(1)
P1 0.0079(2) 0.0003(2) 0.0029(2) 0.0070(2) -0.0005(2) 0.0096(2)
P2 0.0093(2) 0.0010(2) 0.0034(2) 0.0073(2) 0.0001(2) 0.0086(2)
O1 0.0113(6) 0.0024(5) 0.0060(6) 0.0121(6) 0.0062(6) 0.0181(7)
O2 0.0120(6) -0.003(5) 0.0044(6) 0.0068(5) 0.0004(5) 0.0199(8)
O3 0.0102(6) 0.0026(5) 0.0070(6) 0.0109(6) -0.0013(6) 0.0245(8)
O4 0.0226(9) -0.0104(8) 0.0052(6) 0.0258(9) -0.0021(6) 0.0083(6)
O5 0.0212(8) 0.0004(7) 0.0002(6) 0.0199(8) -0.0034(6) 0.0103(6)
O6 0.0136(6) -0.0039(5) 0.0047(5) 0.0092(6) -0.0023(5) 0.0118(6)
O7 0.0101(6) -0.0009(5) 0.0044(6) 0.0069(5) -0.0029(5) 0.0205(8)

loop_
_atom_site_label
_atom_site_type_symbol
_atom_site_symmetry_multiplicity
_atom_site_Wyckoff_symbol
_atom_site_fract_x
_atom_site_fract_y
_atom_site_fract_z
_atom_site_occupancy
_atom_site_attached_hydrogens
_atom_site_calc_flag
K1 K1+ 4 e 0.17883(9) 0.32022(6) 0.05316(8) 1. 0 d
Fe1 Fe3+ 4 e 0.23569(4) 0.59970(3) 0.76013(4) 1. 0 d
P1 P5+ 4 e 0.44168(8) 0.63697(5) 0.19028(7) 1. 0 d
P2 P5+ 4 e 0.13360(7) 0.90456(6) 0.82991(7) 1. 0 d
O1 O2- 4 e 0.3403(2) 0.5595(2) 0.3131(2) 1. 0 d
O2 O2- 4 e 0.0814(2) 0.7340(2) 0.2540(2) 1. 0 d
O3 O2- 4 e 0.6399(2) 0.5795(2) 0.2316(2) 1. 0 d
O4 O2- 4 e 0.1458(3) 0.5893(2) 0.5141(2) 1. 0 d
O5 O2- 4 e 0.3213(3) 0.6075(2) 0.0123(2) 1. 0 d
O6 O2- 4 e .0000(2) 0.4934(2) 0.2223(2) 1. 0 d
O7 O2- 4 e 0.4521(2) 0.7839(2) 0.2412(2) 1. 0 d

loop_
_atom_type_symbol
_atom_type_oxidation_number
K1+ 1.000
Fe3+ 3.000
P5+ 5.000
O2- -2.000
